data_7036982
loop_
_publ_author_name
'Binder, Justin F.'
'Corrente, Andrea M.'
'Macdonald, Charles L. B.'

_publ_section_title
;
 A simple route to phosphamethine cyanines from S,N-heterocyclic carbenes.
;
_journal_issue 5
_journal_name_full 'Dalton transactions (Cambridge, England : 2003)'
_journal_page_first 2138
_journal_page_last 2147
_journal_paper_doi 10.1039/c5dt03019f
_journal_volume 45
_journal_year 2016
_chemical_formula_moiety 'C14 H22 N2 P S2, I'
_chemical_formula_sum 'C14 H22 I N2 P S2'
_chemical_formula_weight 440.32
_chemical_name_systematic
;
 ?
;
_space_group_crystal_system monoclinic
_space_group_IT_number 15
_space_group_name_Hall '-C 2yc'
_space_group_name_H-M_alt 'C 1 2/c 1'
_symmetry_space_group_name_Hall '-C 2yc'
_symmetry_space_group_name_H-M 'C 1 2/c 1'
_atom_sites_solution_hydrogens geom
_atom_sites_solution_primary heavy
_audit_creation_date 2015-07-06
_audit_creation_method
;
Olex2 1.2
(compiled 2015.01.26 svn.r3150 for OlexSys, GUI svn.r4998)
;
_audit_update_record
;
2015-07-20 deposited with the CCDC.
2015-10-28 downloaded from the CCDC.
;
_cell_angle_alpha 90
_cell_angle_beta 118.4096(18)
_cell_angle_gamma 90
_cell_formula_units_Z 4
_cell_length_a 14.6665(7)
_cell_length_b 10.2797(5)
_cell_length_c 13.4062(7)
_cell_measurement_reflns_used 9143
_cell_measurement_temperature 173.19
_cell_measurement_theta_max 30.33
_cell_measurement_theta_min 3.16
_cell_volume 1777.80(16)
_computing_cell_refinement 'SAINT v8.34A (Bruker, 2013)'
_computing_data_reduction 'SAINT v8.34A (Bruker, 2013)'
_computing_molecular_graphics 'Olex2 (Dolomanov et al., 2009)'
_computing_publication_material 'Olex2 (Dolomanov et al., 2009)'
_computing_structure_refinement 'XL (Sheldrick, 2008)'
_computing_structure_solution 'XS (Sheldrick, 2008)'
_diffrn_ambient_temperature 173.19
_diffrn_measured_fraction_theta_full 0.999
_diffrn_measured_fraction_theta_max 0.998
_diffrn_measurement_device_type 'Bruker APEX-II Photon 100'
_diffrn_measurement_method '\f and \w scans'
_diffrn_radiation_type MoK\a
_diffrn_radiation_wavelength 0.71073
_diffrn_reflns_av_R_equivalents 0.0497
_diffrn_reflns_av_unetI/netI 0.0205
_diffrn_reflns_laue_measured_fraction_full 0.999
_diffrn_reflns_laue_measured_fraction_max 0.998
_diffrn_reflns_limit_h_max 20
_diffrn_reflns_limit_h_min -20
_diffrn_reflns_limit_k_max 14
_diffrn_reflns_limit_k_min -14
_diffrn_reflns_limit_l_max 19
_diffrn_reflns_limit_l_min -19
_diffrn_reflns_number 43169
_diffrn_reflns_point_group_measured_fraction_full 0.999
_diffrn_reflns_point_group_measured_fraction_max 0.998
_diffrn_reflns_theta_full 26.000
_diffrn_reflns_theta_max 30.556
_diffrn_reflns_theta_min 3.158
_diffrn_standards_number 0
_exptl_absorpt_coefficient_mu 2.119
_exptl_absorpt_correction_T_max 0.7461
_exptl_absorpt_correction_T_min 0.6979
_exptl_absorpt_correction_type multi-scan
_exptl_absorpt_process_details
;
SADABS-2014/5 (Bruker,2014/5) was used for absorption correction.
wR2(int) was 0.0615 before and 0.0546 after correction.
The Ratio of minimum to maximum transmission is 0.9354.
The \l/2 correction factor is 0.00150.
;
_exptl_crystal_colour 'clear reddish yellow'
_exptl_crystal_colour_lustre clear
_exptl_crystal_colour_modifier reddish
_exptl_crystal_colour_primary yellow
_exptl_crystal_density_diffrn 1.645
_exptl_crystal_description block
_exptl_crystal_F_000 880
_exptl_crystal_size_max 0.104
_exptl_crystal_size_mid 0.086
_exptl_crystal_size_min 0.046
_refine_diff_density_max 0.551
_refine_diff_density_min -0.624
_refine_diff_density_rms 0.084
_refine_ls_extinction_method none
_refine_ls_goodness_of_fit_ref 1.092
_refine_ls_hydrogen_treatment constr
_refine_ls_matrix_type full
_refine_ls_number_parameters 95
_refine_ls_number_reflns 2726
_refine_ls_number_restraints 0
_refine_ls_restrained_S_all 1.092
_refine_ls_R_factor_all 0.0342
_refine_ls_R_factor_gt 0.0235
_refine_ls_shift/su_max 0.000
_refine_ls_shift/su_mean 0.000
_refine_ls_structure_factor_coef Fsqd
_refine_ls_weighting_details 'w=1/[\s^2^(Fo^2^)+(0.0193P)^2^+1.4287P] where P=(Fo^2^+2Fc^2^)/3'
_refine_ls_weighting_scheme calc
_refine_ls_wR_factor_gt 0.0429
_refine_ls_wR_factor_ref 0.0455
_reflns_Friedel_coverage 0.000
_reflns_number_gt 2352
_reflns_number_total 2726
_reflns_threshold_expression 'I > 2\s(I)'
_cod_data_source_file c5dt03019f2.cif
_cod_data_source_block mo_jb187_0m
_cod_depositor_comments 'Adding full bibliography for 7036976--7036983.cif.'
_cod_original_cell_volume 1777.80(15)
_cod_database_code 7036982
_shelxl_version_number 2013-4
_shelx_space_group_comment
;
The symmetry employed for this shelxl refinement is uniquely defined
by the following loop, which should always be used as a source of
symmetry information in preference to the above space-group names.
They are only intended as comments.
;
_shelx_estimated_absorpt_t_max 0.909
_shelx_estimated_absorpt_t_min 0.810
_olex2_refinement_description
;
1. Fixed Uiso
 At 1.2 times of:
  All C(H,H) groups
 At 1.5 times of:
  All C(H,H,H) groups
2.a Secondary CH2 refined with riding coordinates:
 C51(H51A,H51B)
2.b Idealised Me refined as rotating group:
 C52(H52A,H52B,H52C), C41(H41A,H41B,H41C), C31(H31A,H31B,H31C)
;
_olex2_submission_special_instructions 'No special instructions were received'

loop_
_space_group_symop_operation_xyz
'x, y, z'
'-x, y, -z+1/2'
'x+1/2, y+1/2, z'
'-x+1/2, y+1/2, -z+1/2'
'-x, -y, -z'
'x, -y, z-1/2'
'-x+1/2, -y+1/2, -z'
'x+1/2, -y+1/2, z-1/2'

loop_
_atom_site_label
_atom_site_type_symbol
_atom_site_fract_x
_atom_site_fract_y
_atom_site_fract_z
_atom_site_U_iso_or_equiv
_atom_site_adp_type
_atom_site_occupancy
_atom_site_site_symmetry_order
_atom_site_calc_flag
_atom_site_refinement_flags_posn
_atom_site_refinement_flags_adp
_atom_site_refinement_flags_occupancy
I1 I 0.5000 0.61786(2) 0.2500 0.02640(5) Uani 1 2 d S T P
S2 S 0.42589(3) -0.04456(4) 0.12666(3) 0.01764(8) Uani 1 1 d . . .
P1 P 0.5000 0.22908(6) 0.2500 0.02028(12) Uani 1 2 d S T P
C1 C 0.44825(11) 0.11997(14) 0.13207(12) 0.0157(3) Uani 1 1 d . . .
C52 C 0.33134(15) 0.38594(18) -0.02385(18) 0.0342(4) Uani 1 1 d . . .
H52A H 0.2703 0.3489 -0.0886 0.051 Uiso 1 1 calc GR . .
H52B H 0.3427 0.4748 -0.0421 0.051 Uiso 1 1 calc GR . .
H52C H 0.3201 0.3875 0.0426 0.051 Uiso 1 1 calc GR . .
C41 C 0.31080(14) 0.11214(19) -0.18351(14) 0.0291(4) Uani 1 1 d . . .
H41A H 0.2448 0.1549 -0.2027 0.044 Uiso 1 1 calc GR . .
H41B H 0.2979 0.0344 -0.2307 0.044 Uiso 1 1 calc GR . .
H41C H 0.3555 0.1722 -0.1973 0.044 Uiso 1 1 calc GR . .
N5 N 0.41256(10) 0.16616(13) 0.02508(10) 0.0174(2) Uani 1 1 d . . .
C51 C 0.42540(13) 0.30348(16) 0.00161(14) 0.0224(3) Uani 1 1 d . . .
H51A H 0.4391 0.3072 -0.0639 0.027 Uiso 1 1 calc R . .
H51B H 0.4865 0.3403 0.0681 0.027 Uiso 1 1 calc R . .
C31 C 0.31942(13) -0.17007(18) -0.08385(15) 0.0275(4) Uani 1 1 d . . .
H31A H 0.3431 -0.2436 -0.0310 0.041 Uiso 1 1 calc GR . .
H31B H 0.3418 -0.1825 -0.1414 0.041 Uiso 1 1 calc GR . .
H31C H 0.2436 -0.1650 -0.1208 0.041 Uiso 1 1 calc GR . .
C3 C 0.36499(12) -0.04639(16) -0.02018(13) 0.0189(3) Uani 1 1 d . . .
C4 C 0.36320(12) 0.07362(16) -0.06084(13) 0.0193(3) Uani 1 1 d . . .

loop_
_atom_site_aniso_label
_atom_site_aniso_U_11
_atom_site_aniso_U_22
_atom_site_aniso_U_33
_atom_site_aniso_U_23
_atom_site_aniso_U_13
_atom_site_aniso_U_12
I1 0.03161(9) 0.01907(8) 0.02993(9) 0.000 0.01579(7) 0.000
S2 0.02126(18) 0.01646(17) 0.01216(16) -0.00041(12) 0.00548(14) 0.00054(13)
P1 0.0298(3) 0.0148(2) 0.0136(2) 0.000 0.0082(2) 0.000
C1 0.0163(6) 0.0176(7) 0.0120(6) 0.0010(5) 0.0058(5) 0.0024(6)
C52 0.0307(9) 0.0270(9) 0.0422(11) 0.0099(8) 0.0151(9) 0.0089(8)
C41 0.0268(8) 0.0442(10) 0.0123(7) 0.0030(7) 0.0061(6) 0.0063(8)
N5 0.0188(6) 0.0214(6) 0.0119(6) 0.0035(5) 0.0072(5) 0.0036(5)
C51 0.0251(8) 0.0231(8) 0.0196(8) 0.0076(6) 0.0110(7) 0.0026(6)
C31 0.0228(8) 0.0315(9) 0.0232(8) -0.0102(7) 0.0068(7) -0.0018(7)
C3 0.0148(7) 0.0270(8) 0.0128(7) -0.0034(6) 0.0048(6) 0.0017(6)
C4 0.0152(7) 0.0297(8) 0.0115(6) -0.0012(6) 0.0051(6) 0.0035(6)

loop_
_atom_type_symbol
_atom_type_description
_atom_type_scat_dispersion_real
_atom_type_scat_dispersion_imag
_atom_type_scat_source
C C 0.0033 0.0016 'International Tables Vol C Tables 4.2.6.8 and 6.1.1.4'
H H 0.0000 0.0000 'International Tables Vol C Tables 4.2.6.8 and 6.1.1.4'
N N 0.0061 0.0033 'International Tables Vol C Tables 4.2.6.8 and 6.1.1.4'
P P 0.1023 0.0942 'International Tables Vol C Tables 4.2.6.8 and 6.1.1.4'
S S 0.1246 0.1234 'International Tables Vol C Tables 4.2.6.8 and 6.1.1.4'
I I -0.4742 1.8119 'International Tables Vol C Tables 4.2.6.8 and 6.1.1.4'

loop_
_geom_angle_atom_site_label_1
_geom_angle_atom_site_label_2
_geom_angle_atom_site_label_3
_geom_angle
_geom_angle_site_symmetry_3
C1 S2 C3 92.49(7) .
C1 P1 C1 102.23(10) 2_655
S2 C1 P1 130.36(9) .
N5 C1 S2 109.27(11) .
N5 C1 P1 120.23(11) .
H52A C52 H52B 109.5 .
H52A C52 H52C 109.5 .
H52B C52 H52C 109.5 .
C51 C52 H52A 109.5 .
C51 C52 H52B 109.5 .
C51 C52 H52C 109.5 .
H41A C41 H41B 109.5 .
H41A C41 H41C 109.5 .
H41B C41 H41C 109.5 .
C4 C41 H41A 109.5 .
C4 C41 H41B 109.5 .
C4 C41 H41C 109.5 .
C1 N5 C51 122.34(13) .
C1 N5 C4 114.83(13) .
C4 N5 C51 122.82(13) .
C52 C51 H51A 109.0 .
C52 C51 H51B 109.0 .
N5 C51 C52 112.85(14) .
N5 C51 H51A 109.0 .
N5 C51 H51B 109.0 .
H51A C51 H51B 107.8 .
H31A C31 H31B 109.5 .
H31A C31 H31C 109.5 .
H31B C31 H31C 109.5 .
C3 C31 H31A 109.5 .
C3 C31 H31B 109.5 .
C3 C31 H31C 109.5 .
C31 C3 S2 120.35(13) .
C4 C3 S2 110.55(12) .
C4 C3 C31 129.05(15) .
N5 C4 C41 121.14(15) .
C3 C4 C41 126.02(15) .
C3 C4 N5 112.78(13) .

loop_
_geom_bond_atom_site_label_1
_geom_bond_atom_site_label_2
_geom_bond_distance
_geom_bond_site_symmetry_2
S2 C1 1.7177(15) .
S2 C3 1.7322(15) .
P1 C1 1.7866(15) .
P1 C1 1.7866(15) 2_655
C1 N5 1.3573(18) .
C52 H52A 0.9800 .
C52 H52B 0.9800 .
C52 H52C 0.9800 .
C52 C51 1.513(2) .
C41 H41A 0.9800 .
C41 H41B 0.9800 .
C41 H41C 0.9800 .
C41 C4 1.500(2) .
N5 C51 1.478(2) .
N5 C4 1.401(2) .
C51 H51A 0.9900 .
C51 H51B 0.9900 .
C31 H31A 0.9800 .
C31 H31B 0.9800 .
C31 H31C 0.9800 .
C31 C3 1.500(2) .
C3 C4 1.344(2) .

loop_
_geom_torsion_atom_site_label_1
_geom_torsion_atom_site_label_2
_geom_torsion_atom_site_label_3
_geom_torsion_atom_site_label_4
_geom_torsion
_geom_torsion_site_symmetry_1
S2 C1 N5 C51 -176.69(11) .
S2 C1 N5 C4 3.08(16) .
S2 C3 C4 C41 -175.54(13) .
S2 C3 C4 N5 1.47(17) .
P1 C1 N5 C51 7.22(19) .
P1 C1 N5 C4 -173.01(10) .
C1 S2 C3 C31 -177.35(13) .
C1 S2 C3 C4 0.21(13) .
C1 P1 C1 S2 12.94(7) 2_655
C1 P1 C1 N5 -171.91(15) 2_655
C1 N5 C51 C52 -95.78(18) .
C1 N5 C4 C41 174.14(14) .
C1 N5 C4 C3 -3.04(19) .
C51 N5 C4 C41 -6.1(2) .
C51 N5 C4 C3 176.73(14) .
C31 C3 C4 C41 1.8(3) .
C31 C3 C4 N5 178.77(15) .
C3 S2 C1 P1 173.71(11) .
C3 S2 C1 N5 -1.85(11) .
C4 N5 C51 C52 84.47(18) .
